data_4085604
loop_
_publ_author_name
'Bohle, D. Scott'
'Chua, Zhijie'

_publ_section_title
;
 Iridium(I) Complexes of \p-Acidic Carboxamides
;
_journal_issue 6
_journal_name_full Organometallics
_journal_page_first 1074
_journal_paper_doi 10.1021/om5012787
_journal_volume 34
_journal_year 2015
_chemical_formula_moiety 'C39 H30 Ag Cl F6 Ir N O5 P2 S2'
_chemical_formula_sum 'C39 H30 Ag Cl F6 Ir N O5 P2 S2'
_chemical_formula_weight 1168.22
_chemical_name_systematic
; 
 ? 
;
_space_group_IT_number 19
_symmetry_cell_setting orthorhombic
_symmetry_space_group_name_Hall 'P 2ac 2ab'
_symmetry_space_group_name_H-M 'P 21 21 21'
_atom_sites_solution_hydrogens geom
_atom_sites_solution_primary direct
_atom_sites_solution_secondary difmap
_audit_creation_method SHELXL-97
_audit_update_record
; 
2012-03-04 # Formatted by publCIF 
;
_cell_angle_alpha 90.00
_cell_angle_beta 90.00
_cell_angle_gamma 90.00
_cell_formula_units_Z 4
_cell_length_a 11.9375(6)
_cell_length_b 17.6813(8)
_cell_length_c 19.8625(9)
_cell_measurement_reflns_used 9824
_cell_measurement_temperature 100(2)
_cell_measurement_theta_max 28.12
_cell_measurement_theta_min 2.30
_cell_volume 4192.4(3)
_computing_cell_refinement 'Bruker SAINT'
_computing_data_collection 'Bruker APEX2'
_computing_data_reduction 'Bruker SAINT'
_computing_molecular_graphics 'Bruker SHELXTL'
_computing_publication_material 'Bruker SHELXTL'
_computing_structure_refinement 'SHELXL-97 (Sheldrick, 2008)'
_computing_structure_solution 'SHELXS-97 (Sheldrick, 2008)'
_diffrn_ambient_temperature 100(2)
_diffrn_measured_fraction_theta_full 1.000
_diffrn_measured_fraction_theta_max 0.958
_diffrn_measurement_device_type 'Bruker APEX-II CCD'
_diffrn_measurement_method '\f and \w scans'
_diffrn_radiation_monochromator graphite
_diffrn_radiation_source 'fine-focus sealed tube'
_diffrn_radiation_type MoK\a
_diffrn_radiation_wavelength 0.71073
_diffrn_reflns_av_R_equivalents 0.0350
_diffrn_reflns_av_sigmaI/netI 0.0467
_diffrn_reflns_limit_h_max 15
_diffrn_reflns_limit_h_min -15
_diffrn_reflns_limit_k_max 23
_diffrn_reflns_limit_k_min -23
_diffrn_reflns_limit_l_max 26
_diffrn_reflns_limit_l_min -26
_diffrn_reflns_number 47725
_diffrn_reflns_theta_full 25.00
_diffrn_reflns_theta_max 28.44
_diffrn_reflns_theta_min 1.54
_exptl_absorpt_coefficient_mu 3.948
_exptl_absorpt_correction_T_max 0.6936
_exptl_absorpt_correction_T_min 0.3011
_exptl_absorpt_correction_type multi-scan
_exptl_absorpt_process_details 'SADABS V2008/1 (Bruker AXS)'
_exptl_crystal_colour yellow
_exptl_crystal_density_diffrn 1.851
_exptl_crystal_density_meas 0
_exptl_crystal_density_method 'not measured'
_exptl_crystal_description block
_exptl_crystal_F_000 2272
_exptl_crystal_size_max 0.40
_exptl_crystal_size_mid 0.10
_exptl_crystal_size_min 0.10
_refine_diff_density_max 1.985
_refine_diff_density_min -0.985
_refine_diff_density_rms 0.093
_refine_ls_abs_structure_details 'Flack H D (1983), Acta Cryst. A39, 876-881'
_refine_ls_abs_structure_Flack 0.002(3)
_refine_ls_extinction_method none
_refine_ls_goodness_of_fit_ref 1.006
_refine_ls_hydrogen_treatment constr
_refine_ls_matrix_type full
_refine_ls_number_parameters 523
_refine_ls_number_reflns 9838
_refine_ls_number_restraints 0
_refine_ls_restrained_S_all 1.006
_refine_ls_R_factor_all 0.0276
_refine_ls_R_factor_gt 0.0240
_refine_ls_shift/su_max 0.001
_refine_ls_shift/su_mean 0.000
_refine_ls_structure_factor_coef Fsqd
_refine_ls_weighting_details 'calc w=1/[\s^2^(Fo^2^)+(0.0130P)^2^+0.0000P] where P=(Fo^2^+2Fc^2^)/3'
_refine_ls_weighting_scheme calc
_refine_ls_wR_factor_gt 0.0499
_refine_ls_wR_factor_ref 0.0508
_reflns_number_gt 9181
_reflns_number_total 9838
_reflns_threshold_expression >2sigma(I)
_cod_data_source_file om5012787_si_001.cif
_cod_data_source_block zj19mabs
_cod_depositor_comments
;
The following automatic conversions were performed:

'_symmetry_cell_setting' value 'Orthorhombic' changed to
'orthorhombic' according to
/usr/data/users/saulius/crontab/automatic-downloads/rss-feeds/ACS/lib/dictionaries/cif_core.dic
dictionary named 'cif_core.dic' version 2.4.2 from 2011-04-26.

Automatic conversion script
Id: cif_fix_values 3105 2015-03-04 15:46:00Z robertas 

 Adding full bibliography for 4085598--4085604.cif.
;
_cod_original_sg_symbol_Hall 'P 2ac 2ab '
_cod_original_sg_symbol_H-M P2(1)2(1)2(1)
_cod_database_code 4085604

loop_
_symmetry_equiv_pos_as_xyz
'x, y, z'
'-x+1/2, -y, z+1/2'
'-x, y+1/2, -z+1/2'
'x+1/2, -y+1/2, -z'

loop_
_atom_site_label
_atom_site_type_symbol
_atom_site_fract_x
_atom_site_fract_y
_atom_site_fract_z
_atom_site_U_iso_or_equiv
_atom_site_adp_type
_atom_site_occupancy
_atom_site_symmetry_multiplicity
_atom_site_calc_flag
_atom_site_refinement_flags
Ir1 Ir 0.421116(11) 0.601598(8) 0.148698(7) 0.01657(4) Uani 1 1 d .
Ag1 Ag 0.46089(2) 0.457242(16) 0.136542(15) 0.02504(7) Uani 1 1 d .
Cl1 Cl 0.37902(8) 0.64240(6) 0.03974(5) 0.0297(2) Uani 1 1 d .
S1 S 0.60864(8) 0.30416(6) 0.15968(5) 0.0265(2) Uani 1 1 d .
S2 S 0.42439(10) 0.29323(6) 0.06924(5) 0.0299(2) Uani 1 1 d .
P1 P 0.60608(8) 0.63459(6) 0.12352(5) 0.0198(2) Uani 1 1 d .
P2 P 0.22856(7) 0.58713(5) 0.16668(4) 0.0170(2) Uani 1 1 d .
F1 F 0.7285(2) 0.36806(15) 0.06567(15) 0.0530(8) Uani 1 1 d .
F2 F 0.8186(2) 0.29376(17) 0.13041(15) 0.0601(9) Uani 1 1 d .
F3 F 0.7113(3) 0.24820(18) 0.05388(16) 0.0664(9) Uani 1 1 d .
F4 F 0.3558(3) 0.20462(19) 0.16586(15) 0.0672(10) Uani 1 1 d .
F5 F 0.2689(3) 0.3096(2) 0.16024(16) 0.0700(10) Uani 1 1 d .
F6 F 0.2353(3) 0.2240(2) 0.08794(15) 0.0744(11) Uani 1 1 d .
O1 O 0.4735(2) 0.56064(16) 0.29154(13) 0.0286(6) Uani 1 1 d .
O2 O 0.6421(3) 0.36009(17) 0.20752(15) 0.0387(8) Uani 1 1 d .
O3 O 0.5954(3) 0.22817(16) 0.18073(14) 0.0354(7) Uani 1 1 d .
O4 O 0.3709(3) 0.34813(18) 0.02766(14) 0.0390(8) Uani 1 1 d .
O5 O 0.4772(3) 0.22937(17) 0.04075(16) 0.0509(9) Uani 1 1 d .
N1 N 0.5034(3) 0.33989(18) 0.12047(16) 0.0260(7) Uani 1 1 d .
C1 C 0.4539(3) 0.5749(2) 0.2369(2) 0.0232(8) Uani 1 1 d .
C2 C 0.7236(4) 0.3032(3) 0.0983(2) 0.0387(11) Uani 1 1 d .
C3 C 0.3137(4) 0.2567(3) 0.1241(2) 0.0451(12) Uani 1 1 d .
C10 C 0.6695(3) 0.5953(3) 0.04797(18) 0.0270(9) Uani 1 1 d .
C11 C 0.6186(4) 0.5372(2) 0.01198(19) 0.0336(10) Uani 1 1 d .
H11A H 0.5453 0.5211 0.0238 0.040 Uiso 1 1 calc R
C12 C 0.6745(5) 0.5024(3) -0.0412(2) 0.0455(13) Uani 1 1 d .
H12A H 0.6395 0.4624 -0.0652 0.055 Uiso 1 1 calc R
C13 C 0.7798(5) 0.5259(4) -0.0588(2) 0.0597(17) Uani 1 1 d .
H13A H 0.8179 0.5018 -0.0949 0.072 Uiso 1 1 calc R
C14 C 0.8304(4) 0.5836(4) -0.0249(3) 0.068(2) Uani 1 1 d .
H14A H 0.9024 0.6006 -0.0386 0.082 Uiso 1 1 calc R
C15 C 0.7772(4) 0.6178(3) 0.0297(2) 0.0460(14) Uani 1 1 d .
H15A H 0.8144 0.6564 0.0544 0.055 Uiso 1 1 calc R
C20 C 0.7121(3) 0.6146(2) 0.18670(18) 0.0245(9) Uani 1 1 d .
C21 C 0.7215(4) 0.5417(3) 0.2122(2) 0.0327(10) Uani 1 1 d .
H21A H 0.6705 0.5037 0.1980 0.039 Uiso 1 1 calc R
C22 C 0.8051(4) 0.5241(3) 0.2585(2) 0.0403(12) Uani 1 1 d .
H22A H 0.8106 0.4741 0.2757 0.048 Uiso 1 1 calc R
C23 C 0.8791(3) 0.5779(3) 0.2794(2) 0.0365(11) Uani 1 1 d .
H23A H 0.9345 0.5656 0.3120 0.044 Uiso 1 1 calc R
C24 C 0.8740(4) 0.6500(3) 0.2536(2) 0.0354(11) Uani 1 1 d .
H24A H 0.9272 0.6869 0.2672 0.042 Uiso 1 1 calc R
C25 C 0.7901(3) 0.6689(3) 0.2072(2) 0.0299(10) Uani 1 1 d .
H25A H 0.7862 0.7188 0.1897 0.036 Uiso 1 1 calc R
C30 C 0.6051(3) 0.7370(2) 0.11634(18) 0.0209(8) Uani 1 1 d .
C31 C 0.5637(3) 0.7784(2) 0.17087(19) 0.0298(9) Uani 1 1 d .
H31A H 0.5393 0.7521 0.2099 0.036 Uiso 1 1 calc R
C32 C 0.5573(3) 0.8545(2) 0.1698(2) 0.0297(9) Uani 1 1 d .
H32A H 0.5295 0.8812 0.2077 0.036 Uiso 1 1 calc R
C33 C 0.5920(3) 0.8942(2) 0.1123(2) 0.0312(9) Uani 1 1 d .
H33A H 0.5889 0.9479 0.1112 0.037 Uiso 1 1 calc R
C34 C 0.6307(3) 0.8543(2) 0.0576(2) 0.0323(10) Uani 1 1 d .
H34A H 0.6528 0.8808 0.0181 0.039 Uiso 1 1 calc R
C35 C 0.6378(3) 0.7768(2) 0.05893(19) 0.0269(9) Uani 1 1 d .
H35A H 0.6651 0.7502 0.0207 0.032 Uiso 1 1 calc R
C40 C 0.1664(3) 0.68021(19) 0.15319(19) 0.0197(7) Uani 1 1 d .
C41 C 0.2269(4) 0.7427(2) 0.1757(2) 0.0352(10) Uani 1 1 d .
H41A H 0.2952 0.7354 0.1994 0.042 Uiso 1 1 calc R
C42 C 0.1888(4) 0.8150(2) 0.1639(2) 0.0443(12) Uani 1 1 d .
H42A H 0.2319 0.8572 0.1783 0.053 Uiso 1 1 calc R
C43 C 0.0881(4) 0.8264(2) 0.1312(2) 0.0366(10) Uani 1 1 d .
H43A H 0.0610 0.8762 0.1240 0.044 Uiso 1 1 calc R
C44 C 0.0274(4) 0.7652(2) 0.1091(2) 0.0320(10) Uani 1 1 d .
H44A H -0.0418 0.7728 0.0865 0.038 Uiso 1 1 calc R
C45 C 0.0668(3) 0.6924(2) 0.11969(19) 0.0259(8) Uani 1 1 d .
H45A H 0.0248 0.6504 0.1037 0.031 Uiso 1 1 calc R
C50 C 0.1904(3) 0.5589(2) 0.25218(19) 0.0220(8) Uani 1 1 d .
C51 C 0.1739(3) 0.6111(3) 0.30268(19) 0.0286(9) Uani 1 1 d .
H51A H 0.1785 0.6635 0.2926 0.034 Uiso 1 1 calc R
C52 C 0.1504(3) 0.5882(3) 0.3683(2) 0.0421(12) Uani 1 1 d .
H52A H 0.1392 0.6245 0.4029 0.051 Uiso 1 1 calc R
C53 C 0.1438(4) 0.5113(3) 0.3822(2) 0.0504(15) Uani 1 1 d .
H53A H 0.1266 0.4952 0.4266 0.060 Uiso 1 1 calc R
C54 C 0.1618(4) 0.4582(3) 0.3327(2) 0.0411(12) Uani 1 1 d .
H54A H 0.1581 0.4058 0.3431 0.049 Uiso 1 1 calc R
C55 C 0.1855(3) 0.4819(2) 0.2674(2) 0.0319(10) Uani 1 1 d .
H55A H 0.1983 0.4455 0.2331 0.038 Uiso 1 1 calc R
C60 C 0.1488(3) 0.5234(2) 0.1146(2) 0.0223(8) Uani 1 1 d .
C61 C 0.1948(3) 0.4866(2) 0.05895(19) 0.0226(8) Uani 1 1 d .
H61A H 0.2714 0.4943 0.0478 0.027 Uiso 1 1 calc R
C62 C 0.1292(4) 0.4386(2) 0.0196(2) 0.0339(10) Uani 1 1 d .
H62A H 0.1607 0.4139 -0.0184 0.041 Uiso 1 1 calc R
C63 C 0.0186(4) 0.4273(3) 0.0360(3) 0.0409(12) Uani 1 1 d .
H63A H -0.0263 0.3948 0.0091 0.049 Uiso 1 1 calc R
C64 C -0.0275(4) 0.4624(3) 0.0907(3) 0.0455(13) Uani 1 1 d .
H64A H -0.1043 0.4548 0.1010 0.055 Uiso 1 1 calc R
C65 C 0.0370(3) 0.5091(2) 0.1311(2) 0.0337(10) Uani 1 1 d .
H65A H 0.0051 0.5314 0.1702 0.040 Uiso 1 1 calc R

loop_
_atom_site_aniso_label
_atom_site_aniso_U_11
_atom_site_aniso_U_22
_atom_site_aniso_U_33
_atom_site_aniso_U_23
_atom_site_aniso_U_13
_atom_site_aniso_U_12
Ir1 0.01581(6) 0.01563(6) 0.01826(6) 0.00276(6) -0.00035(6) -0.00002(6)
Ag1 0.02756(15) 0.01890(14) 0.02864(17) -0.00231(12) -0.00120(12) 0.00367(11)
Cl1 0.0291(5) 0.0346(6) 0.0253(5) 0.0085(4) -0.0045(4) -0.0057(4)
S1 0.0275(5) 0.0230(5) 0.0290(6) 0.0031(4) 0.0018(4) 0.0057(4)
S2 0.0412(6) 0.0254(5) 0.0231(5) -0.0036(4) -0.0010(5) -0.0035(5)
P1 0.0174(5) 0.0251(5) 0.0169(4) 0.0027(4) -0.0004(4) -0.0007(4)
P2 0.0157(4) 0.0160(5) 0.0192(5) 0.0009(3) 0.0001(3) 0.0008(3)
F1 0.0409(16) 0.0472(17) 0.071(2) 0.0325(15) 0.0124(15) 0.0013(13)
F2 0.0305(14) 0.074(2) 0.076(2) 0.0285(18) 0.0059(15) 0.0135(14)
F3 0.070(2) 0.065(2) 0.063(2) -0.0162(18) 0.0393(18) 0.0037(17)
F4 0.0568(19) 0.085(2) 0.060(2) 0.0343(18) -0.0049(15) -0.0310(18)
F5 0.0564(19) 0.087(2) 0.066(2) -0.0135(19) 0.0274(18) -0.0092(18)
F6 0.070(2) 0.096(3) 0.0572(19) 0.0117(19) -0.0210(17) -0.051(2)
O1 0.0328(16) 0.0324(16) 0.0206(15) 0.0056(12) -0.0016(12) 0.0015(13)
O2 0.0416(19) 0.0397(19) 0.0348(17) -0.0051(14) -0.0090(14) 0.0078(15)
O3 0.0382(18) 0.0292(16) 0.0387(16) 0.0095(13) 0.0039(14) 0.0077(14)
O4 0.0481(19) 0.0399(18) 0.0291(16) 0.0028(14) -0.0134(14) -0.0001(15)
O5 0.077(3) 0.0312(19) 0.045(2) -0.0147(16) 0.0029(18) 0.0047(17)
N1 0.0308(18) 0.0228(17) 0.0245(17) -0.0042(14) -0.0042(14) 0.0045(14)
C1 0.0153(18) 0.023(2) 0.032(2) -0.0013(17) 0.0046(16) 0.0016(14)
C2 0.032(2) 0.036(3) 0.048(3) 0.010(2) 0.012(2) 0.001(2)
C3 0.044(3) 0.058(3) 0.033(3) 0.003(2) -0.004(2) -0.012(3)
C10 0.0237(19) 0.039(2) 0.0179(18) 0.0049(19) 0.0013(15) 0.009(2)
C11 0.045(3) 0.036(3) 0.020(2) 0.0036(19) 0.0025(18) 0.010(2)
C12 0.066(4) 0.052(3) 0.019(2) -0.004(2) -0.005(2) 0.027(3)
C13 0.062(4) 0.099(5) 0.018(2) -0.007(3) -0.001(2) 0.043(3)
C14 0.025(3) 0.142(6) 0.038(3) -0.004(4) 0.008(2) 0.019(3)
C15 0.022(2) 0.084(4) 0.031(2) -0.002(3) 0.0012(18) 0.008(2)
C20 0.0167(18) 0.037(3) 0.0193(19) 0.0078(17) 0.0036(14) -0.0023(17)
C21 0.029(2) 0.037(3) 0.031(2) 0.012(2) -0.0011(18) -0.003(2)
C22 0.030(3) 0.050(3) 0.042(3) 0.029(2) 0.004(2) 0.005(2)
C23 0.020(2) 0.065(3) 0.025(2) 0.008(2) -0.0027(17) -0.001(2)
C24 0.024(2) 0.056(3) 0.026(2) -0.005(2) -0.0021(18) 0.003(2)
C25 0.020(2) 0.042(3) 0.027(2) -0.0022(19) -0.0021(17) 0.0022(19)
C30 0.017(2) 0.027(2) 0.0185(18) 0.0018(15) -0.0032(14) -0.0057(15)
C31 0.033(2) 0.035(2) 0.0222(19) 0.0053(16) 0.0028(17) -0.0078(19)
C32 0.032(2) 0.030(2) 0.026(2) 0.0015(17) 0.0026(17) -0.0029(18)
C33 0.028(2) 0.026(2) 0.039(2) 0.0059(19) -0.0066(18) -0.006(2)
C34 0.033(2) 0.037(3) 0.027(2) 0.0122(19) 0.0006(19) -0.009(2)
C35 0.025(2) 0.035(2) 0.021(2) 0.0061(18) 0.0001(16) -0.0058(17)
C40 0.0224(17) 0.0182(18) 0.0184(18) -0.0018(16) 0.0018(16) 0.0041(14)
C41 0.035(2) 0.025(2) 0.046(3) -0.003(2) -0.013(2) 0.0026(19)
C42 0.047(3) 0.025(2) 0.061(3) -0.011(2) -0.012(2) 0.006(2)
C43 0.047(3) 0.020(2) 0.042(3) 0.0061(17) 0.004(2) 0.009(2)
C44 0.027(2) 0.038(3) 0.031(2) 0.0047(19) -0.0037(18) 0.0144(19)
C45 0.024(2) 0.027(2) 0.0266(19) 0.0019(16) -0.0007(17) 0.0011(18)
C50 0.0141(18) 0.030(2) 0.0218(19) 0.0093(16) -0.0004(15) 0.0009(16)
C51 0.022(2) 0.040(3) 0.024(2) -0.0050(19) -0.0029(16) -0.0089(19)
C52 0.029(2) 0.078(4) 0.020(2) -0.002(2) -0.0017(17) -0.014(2)
C53 0.022(2) 0.102(5) 0.028(2) 0.032(3) -0.0056(19) -0.012(3)
C54 0.028(2) 0.049(3) 0.047(3) 0.028(2) -0.001(2) 0.002(2)
C55 0.025(2) 0.034(2) 0.037(2) 0.009(2) 0.0036(19) 0.0062(18)
C60 0.020(2) 0.0170(19) 0.030(2) -0.0014(16) -0.0053(16) -0.0021(15)
C61 0.026(2) 0.017(2) 0.024(2) 0.0020(16) -0.0010(17) -0.0017(16)
C62 0.046(3) 0.021(2) 0.035(2) -0.0090(18) -0.008(2) 0.006(2)
C63 0.036(3) 0.031(2) 0.056(3) -0.017(2) -0.009(2) -0.009(2)
C64 0.025(2) 0.044(3) 0.067(3) -0.020(3) 0.000(2) -0.014(2)
C65 0.025(2) 0.032(2) 0.044(3) -0.007(2) 0.0057(19) -0.0053(18)

loop_
_atom_type_symbol
_atom_type_description
_atom_type_scat_dispersion_real
_atom_type_scat_dispersion_imag
_atom_type_scat_source
C C 0.0033 0.0016 'International Tables Vol C Tables 4.2.6.8 and 6.1.1.4'
H H 0.0000 0.0000 'International Tables Vol C Tables 4.2.6.8 and 6.1.1.4'
N N 0.0061 0.0033 'International Tables Vol C Tables 4.2.6.8 and 6.1.1.4'
O O 0.0106 0.0060 'International Tables Vol C Tables 4.2.6.8 and 6.1.1.4'
F F 0.0171 0.0103 'International Tables Vol C Tables 4.2.6.8 and 6.1.1.4'
P P 0.1023 0.0942 'International Tables Vol C Tables 4.2.6.8 and 6.1.1.4'
S S 0.1246 0.1234 'International Tables Vol C Tables 4.2.6.8 and 6.1.1.4'
Cl Cl 0.1484 0.1585 'International Tables Vol C Tables 4.2.6.8 and 6.1.1.4'
Ag Ag -0.8971 1.1015 'International Tables Vol C Tables 4.2.6.8 and 6.1.1.4'
Ir Ir -1.4442 7.9887 'International Tables Vol C Tables 4.2.6.8 and 6.1.1.4'

loop_
_geom_angle_atom_site_label_1
_geom_angle_atom_site_label_2
_geom_angle_atom_site_label_3
_geom_angle
C1 Ir1 Cl1 176.70(12)
C1 Ir1 P1 93.80(11)
Cl1 Ir1 P1 85.87(3)
C1 Ir1 P2 92.01(11)
Cl1 Ir1 P2 87.93(3)
P1 Ir1 P2 170.96(3)
C1 Ir1 Ag1 78.47(12)
Cl1 Ir1 Ag1 104.82(3)
P1 Ir1 Ag1 93.01(3)
P2 Ir1 Ag1 94.93(2)
N1 Ag1 Ir1 175.49(9)
O3 S1 O2 119.46(18)
O3 S1 N1 115.40(19)
O2 S1 N1 105.61(17)
O3 S1 C2 105.7(2)
O2 S1 C2 103.8(2)
N1 S1 C2 105.4(2)
O5 S2 O4 120.8(2)
O5 S2 N1 113.6(2)
O4 S2 N1 106.19(18)
O5 S2 C3 106.2(2)
O4 S2 C3 105.2(2)
N1 S2 C3 103.1(2)
C20 P1 C30 104.66(18)
C20 P1 C10 101.88(17)
C30 P1 C10 108.59(18)
C20 P1 Ir1 117.48(12)
C30 P1 Ir1 105.03(12)
C10 P1 Ir1 118.30(14)
C60 P2 C40 105.34(17)
C60 P2 C50 103.38(18)
C40 P2 C50 106.36(17)
C60 P2 Ir1 119.98(13)
C40 P2 Ir1 106.15(12)
C50 P2 Ir1 114.61(12)
S1 N1 S2 124.1(2)
S1 N1 Ag1 119.33(18)
S2 N1 Ag1 116.52(17)
O1 C1 Ir1 178.0(3)
F2 C2 F1 108.1(4)
F2 C2 F3 109.1(4)
F1 C2 F3 108.4(4)
F2 C2 S1 109.0(3)
F1 C2 S1 110.6(3)
F3 C2 S1 111.5(3)
F5 C3 F6 109.1(5)
F5 C3 F4 108.0(4)
F6 C3 F4 107.7(4)
F5 C3 S2 111.9(4)
F6 C3 S2 110.1(3)
F4 C3 S2 109.9(4)
C11 C10 C15 118.6(4)
C11 C10 P1 121.7(3)
C15 C10 P1 119.3(3)
C12 C11 C10 120.5(4)
C12 C11 H11A 119.8
C10 C11 H11A 119.8
C13 C12 C11 120.0(5)
C13 C12 H12A 120.0
C11 C12 H12A 120.0
C14 C13 C12 120.5(5)
C14 C13 H13A 119.8
C12 C13 H13A 119.8
C13 C14 C15 120.4(5)
C13 C14 H14A 119.8
C15 C14 H14A 119.8
C14 C15 C10 119.9(5)
C14 C15 H15A 120.0
C10 C15 H15A 120.0
C21 C20 C25 118.5(4)
C21 C20 P1 119.3(3)
C25 C20 P1 122.1(3)
C20 C21 C22 120.5(4)
C20 C21 H21A 119.8
C22 C21 H21A 119.8
C23 C22 C21 120.6(4)
C23 C22 H22A 119.7
C21 C22 H22A 119.7
C22 C23 C24 120.3(4)
C22 C23 H23A 119.9
C24 C23 H23A 119.9
C23 C24 C25 119.9(4)
C23 C24 H24A 120.0
C25 C24 H24A 120.0
C20 C25 C24 120.3(4)
C20 C25 H25A 119.9
C24 C25 H25A 119.9
C35 C30 C31 117.9(4)
C35 C30 P1 124.4(3)
C31 C30 P1 117.6(3)
C32 C31 C30 122.0(4)
C32 C31 H31A 119.0
C30 C31 H31A 119.0
C31 C32 C33 119.7(4)
C31 C32 H32A 120.1
C33 C32 H32A 120.1
C34 C33 C32 119.1(4)
C34 C33 H33A 120.5
C32 C33 H33A 120.5
C35 C34 C33 121.1(4)
C35 C34 H34A 119.4
C33 C34 H34A 119.4
C34 C35 C30 120.1(4)
C34 C35 H35A 119.9
C30 C35 H35A 119.9
C45 C40 C41 118.5(3)
C45 C40 P2 124.2(3)
C41 C40 P2 117.2(3)
C42 C41 C40 120.7(4)
C42 C41 H41A 119.7
C40 C41 H41A 119.7
C41 C42 C43 120.1(4)
C41 C42 H42A 119.9
C43 C42 H42A 119.9
C44 C43 C42 119.7(4)
C44 C43 H43A 120.2
C42 C43 H43A 120.2
C43 C44 C45 120.3(4)
C43 C44 H44A 119.9
C45 C44 H44A 119.9
C40 C45 C44 120.7(4)
C40 C45 H45A 119.7
C44 C45 H45A 119.7
C51 C50 C55 119.3(4)
C51 C50 P2 122.0(3)
C55 C50 P2 118.6(3)
C50 C51 C52 121.0(4)
C50 C51 H51A 119.5
C52 C51 H51A 119.5
C53 C52 C51 118.8(4)
C53 C52 H52A 120.6
C51 C52 H52A 120.6
C54 C53 C52 121.2(4)
C54 C53 H53A 119.4
C52 C53 H53A 119.4
C53 C54 C55 119.4(4)
C53 C54 H54A 120.3
C55 C54 H54A 120.3
C54 C55 C50 120.3(4)
C54 C55 H55A 119.8
C50 C55 H55A 119.8
C61 C60 C65 118.6(4)
C61 C60 P2 122.6(3)
C65 C60 P2 118.9(3)
C60 C61 C62 120.4(4)
C60 C61 H61A 119.8
C62 C61 H61A 119.8
C63 C62 C61 119.6(4)
C63 C62 H62A 120.2
C61 C62 H62A 120.2
C64 C63 C62 120.6(4)
C64 C63 H63A 119.7
C62 C63 H63A 119.7
C63 C64 C65 120.5(4)
C63 C64 H64A 119.7
C65 C64 H64A 119.7
C64 C65 C60 120.1(4)
C64 C65 H65A 119.9
C60 C65 H65A 119.9

loop_
_geom_bond_atom_site_label_1
_geom_bond_atom_site_label_2
_geom_bond_distance
Ir1 C1 1.857(4)
Ir1 Cl1 2.3359(10)
Ir1 P1 2.3378(9)
Ir1 P2 2.3402(9)
Ir1 Ag1 2.6074(3)
Ag1 N1 2.160(3)
S1 O3 1.416(3)
S1 O2 1.429(3)
S1 N1 1.607(3)
S1 C2 1.835(4)
S2 O5 1.411(3)
S2 O4 1.425(3)
S2 N1 1.615(3)
S2 C3 1.831(5)
P1 C20 1.817(4)
P1 C30 1.817(4)
P1 C10 1.819(4)
P2 C60 1.802(4)
P2 C40 1.825(3)
P2 C50 1.828(4)
F1 C2 1.319(5)
F2 C2 1.311(5)
F3 C2 1.321(5)
F4 C3 1.338(6)
F5 C3 1.294(6)
F6 C3 1.313(5)
O1 C1 1.138(5)
C10 C11 1.391(6)
C10 C15 1.395(6)
C11 C12 1.391(6)
C11 H11A 0.9500
C12 C13 1.370(8)
C12 H12A 0.9500
C13 C14 1.363(8)
C13 H13A 0.9500
C14 C15 1.394(7)
C14 H14A 0.9500
C15 H15A 0.9500
C20 C21 1.388(6)
C20 C25 1.398(5)
C21 C22 1.392(6)
C21 H21A 0.9500
C22 C23 1.364(6)
C22 H22A 0.9500
C23 C24 1.374(6)
C23 H23A 0.9500
C24 C25 1.401(5)
C24 H24A 0.9500
C25 H25A 0.9500
C30 C35 1.396(5)
C30 C31 1.397(5)
C31 C32 1.349(6)
C31 H31A 0.9500
C32 C33 1.402(5)
C32 H32A 0.9500
C33 C34 1.376(6)
C33 H33A 0.9500
C34 C35 1.373(6)
C34 H34A 0.9500
C35 H35A 0.9500
C40 C45 1.380(5)
C40 C41 1.394(5)
C41 C42 1.377(6)
C41 H41A 0.9500
C42 C43 1.381(6)
C42 H42A 0.9500
C43 C44 1.374(6)
C43 H43A 0.9500
C44 C45 1.386(5)
C44 H44A 0.9500
C45 H45A 0.9500
C50 C51 1.377(5)
C50 C55 1.396(5)
C51 C52 1.392(6)
C51 H51A 0.9500
C52 C53 1.389(7)
C52 H52A 0.9500
C53 C54 1.376(7)
C53 H53A 0.9500
C54 C55 1.392(6)
C54 H54A 0.9500
C55 H55A 0.9500
C60 C61 1.395(5)
C60 C65 1.398(5)
C61 C62 1.395(5)
C61 H61A 0.9500
C62 C63 1.375(6)
C62 H62A 0.9500
C63 C64 1.366(6)
C63 H63A 0.9500
C64 C65 1.385(6)
C64 H64A 0.9500
C65 H65A 0.9500

loop_
_geom_torsion_atom_site_label_1
_geom_torsion_atom_site_label_2
_geom_torsion_atom_site_label_3
_geom_torsion_atom_site_label_4
_geom_torsion
C1 Ir1 Ag1 N1 -125.7(11)
Cl1 Ir1 Ag1 N1 54.1(11)
P1 Ir1 Ag1 N1 -32.4(11)
P2 Ir1 Ag1 N1 143.3(11)
C1 Ir1 P1 C20 6.9(2)
Cl1 Ir1 P1 C20 -176.38(16)
P2 Ir1 P1 C20 136.8(2)
Ag1 Ir1 P1 C20 -71.73(15)
C1 Ir1 P1 C30 -108.88(17)
Cl1 Ir1 P1 C30 67.83(12)
P2 Ir1 P1 C30 21.0(3)
Ag1 Ir1 P1 C30 172.49(12)
C1 Ir1 P1 C10 129.83(19)
Cl1 Ir1 P1 C10 -53.46(15)
P2 Ir1 P1 C10 -100.3(3)
Ag1 Ir1 P1 C10 51.19(15)
C1 Ir1 P2 C60 -123.45(19)
Cl1 Ir1 P2 C60 59.85(15)
P1 Ir1 P2 C60 106.5(2)
Ag1 Ir1 P2 C60 -44.85(15)
C1 Ir1 P2 C40 117.54(17)
Cl1 Ir1 P2 C40 -59.17(13)
P1 Ir1 P2 C40 -12.5(3)
Ag1 Ir1 P2 C40 -163.86(13)
C1 Ir1 P2 C50 0.46(19)
Cl1 Ir1 P2 C50 -176.24(15)
P1 Ir1 P2 C50 -129.6(2)
Ag1 Ir1 P2 C50 79.06(14)
O3 S1 N1 S2 -36.0(3)
O2 S1 N1 S2 -170.3(2)
C2 S1 N1 S2 80.2(3)
O3 S1 N1 Ag1 143.32(19)
O2 S1 N1 Ag1 9.1(3)
C2 S1 N1 Ag1 -100.5(2)
O5 S2 N1 S1 -23.8(3)
O4 S2 N1 S1 -159.0(2)
C3 S2 N1 S1 90.7(3)
O5 S2 N1 Ag1 156.86(19)
O4 S2 N1 Ag1 21.7(2)
C3 S2 N1 Ag1 -88.7(2)
Ir1 Ag1 N1 S1 85.0(11)
Ir1 Ag1 N1 S2 -95.7(11)
Cl1 Ir1 C1 O1 4(12)
P1 Ir1 C1 O1 88(10)
P2 Ir1 C1 O1 -85(10)
Ag1 Ir1 C1 O1 -180(100)
O3 S1 C2 F2 -73.7(4)
O2 S1 C2 F2 52.8(4)
N1 S1 C2 F2 163.6(3)
O3 S1 C2 F1 167.6(3)
O2 S1 C2 F1 -65.9(4)
N1 S1 C2 F1 44.9(4)
O3 S1 C2 F3 46.8(4)
O2 S1 C2 F3 173.4(3)
N1 S1 C2 F3 -75.8(4)
O5 S2 C3 F5 171.2(3)
O4 S2 C3 F5 -59.6(4)
N1 S2 C3 F5 51.5(4)
O5 S2 C3 F6 -67.2(4)
O4 S2 C3 F6 62.0(4)
N1 S2 C3 F6 173.0(4)
O5 S2 C3 F4 51.3(4)
O4 S2 C3 F4 -179.6(3)
N1 S2 C3 F4 -68.5(4)
C20 P1 C10 C11 119.2(3)
C30 P1 C10 C11 -130.7(3)
Ir1 P1 C10 C11 -11.2(4)
C20 P1 C10 C15 -53.5(4)
C30 P1 C10 C15 56.6(4)
Ir1 P1 C10 C15 176.1(3)
C15 C10 C11 C12 -0.1(6)
P1 C10 C11 C12 -172.8(3)
C10 C11 C12 C13 -0.6(6)
C11 C12 C13 C14 -0.4(7)
C12 C13 C14 C15 2.2(8)
C13 C14 C15 C10 -2.9(8)
C11 C10 C15 C14 1.8(7)
P1 C10 C15 C14 174.8(4)
C30 P1 C20 C21 169.6(3)
C10 P1 C20 C21 -77.3(4)
Ir1 P1 C20 C21 53.7(4)
C30 P1 C20 C25 -15.0(4)
C10 P1 C20 C25 98.1(3)
Ir1 P1 C20 C25 -131.0(3)
C25 C20 C21 C22 1.7(6)
P1 C20 C21 C22 177.2(3)
C20 C21 C22 C23 -0.1(7)
C21 C22 C23 C24 -1.8(7)
C22 C23 C24 C25 2.1(6)
C21 C20 C25 C24 -1.3(6)
P1 C20 C25 C24 -176.8(3)
C23 C24 C25 C20 -0.5(6)
C20 P1 C30 C35 114.0(3)
C10 P1 C30 C35 5.8(4)
Ir1 P1 C30 C35 -121.7(3)
C20 P1 C30 C31 -69.2(3)
C10 P1 C30 C31 -177.4(3)
Ir1 P1 C30 C31 55.1(3)
C35 C30 C31 C32 -1.6(6)
P1 C30 C31 C32 -178.6(3)
C30 C31 C32 C33 0.6(6)
C31 C32 C33 C34 0.9(6)
C32 C33 C34 C35 -1.3(6)
C33 C34 C35 C30 0.3(6)
C31 C30 C35 C34 1.1(6)
P1 C30 C35 C34 177.9(3)
C60 P2 C40 C45 10.8(4)
C50 P2 C40 C45 -98.5(3)
Ir1 P2 C40 C45 139.0(3)
C60 P2 C40 C41 -166.2(3)
C50 P2 C40 C41 84.5(3)
Ir1 P2 C40 C41 -37.9(3)
C45 C40 C41 C42 -0.9(6)
P2 C40 C41 C42 176.2(4)
C40 C41 C42 C43 1.9(7)
C41 C42 C43 C44 -1.5(7)
C42 C43 C44 C45 0.1(7)
C41 C40 C45 C44 -0.5(6)
P2 C40 C45 C44 -177.4(3)
C43 C44 C45 C40 0.9(6)
C60 P2 C50 C51 -140.7(3)
C40 P2 C50 C51 -30.0(3)
Ir1 P2 C50 C51 86.9(3)
C60 P2 C50 C55 43.7(3)
C40 P2 C50 C55 154.3(3)
Ir1 P2 C50 C55 -88.7(3)
C55 C50 C51 C52 -1.1(6)
P2 C50 C51 C52 -176.7(3)
C50 C51 C52 C53 -0.1(6)
C51 C52 C53 C54 1.1(7)
C52 C53 C54 C55 -0.9(7)
C53 C54 C55 C50 -0.3(6)
C51 C50 C55 C54 1.3(6)
P2 C50 C55 C54 177.0(3)
C40 P2 C60 C61 113.3(3)
C50 P2 C60 C61 -135.2(3)
Ir1 P2 C60 C61 -6.1(4)
C40 P2 C60 C65 -67.9(4)
C50 P2 C60 C65 43.5(4)
Ir1 P2 C60 C65 172.7(3)
C65 C60 C61 C62 2.2(6)
P2 C60 C61 C62 -179.1(3)
C60 C61 C62 C63 -0.3(6)
C61 C62 C63 C64 -0.2(7)
C62 C63 C64 C65 -1.1(8)
C63 C64 C65 C60 2.9(8)
C61 C60 C65 C64 -3.4(6)
P2 C60 C65 C64 177.8(4)
